data_2223788
loop_
_publ_author_name
'Shafiq, Zahid'
'Yaqub, Muhammad'
'Tahir, M. Nawaz'
'Nawaz, Mian Hasnain'
'Iqbal, M. Saeed'

_publ_section_title
;
 <i>N</i>'-[(<i>E</i>)-1-(3-Fluorophenyl)ethylidene]formohydrazide
;
_journal_coeditor_code HB5150
_journal_issue 11
_journal_name_full 'Acta Crystallographica Section E'
_journal_page_first o2830
_journal_paper_doi 10.1107/S1600536809042809
_journal_volume 65
_journal_year 2009
_chemical_formula_iupac 'C9 H9 F N2 O'
_chemical_formula_moiety 'C9 H9 F N2 O'
_chemical_formula_sum 'C9 H9 F N2 O'
_chemical_formula_weight 180.18
_chemical_name_systematic
;
<i>N</i>'-[(<i>E</i>)-1-(3-Fluorophenyl)ethylidene]formohydrazide
;
_space_group_IT_number 2
_symmetry_cell_setting triclinic
_symmetry_space_group_name_Hall '-P 1'
_symmetry_space_group_name_H-M 'P -1'
_atom_sites_solution_hydrogens geom
_atom_sites_solution_primary direct
_atom_sites_solution_secondary difmap
_audit_creation_method SHELXL-97
_cell_angle_alpha 70.558(5)
_cell_angle_beta 81.267(5)
_cell_angle_gamma 73.977(4)
_cell_formula_units_Z 2
_cell_length_a 6.8466(5)
_cell_length_b 7.0258(6)
_cell_length_c 9.9419(8)
_cell_measurement_reflns_used 2124
_cell_measurement_temperature 296(2)
_cell_measurement_theta_max 28.32
_cell_measurement_theta_min 3.10
_cell_volume 432.50(6)
_computing_cell_refinement 'SAINT (Bruker, 2007)'
_computing_data_collection 'APEX2 (Bruker, 2007)'
_computing_data_reduction 'SAINT (Bruker, 2007)'
_computing_molecular_graphics 'ORTEP-3 (Farrugia, 1997) and PLATON (Spek, 2009)'
_computing_publication_material
;
WinGX (Farrugia, 1999) and PLATON (Spek, 2009)
;
_computing_structure_refinement 'SHELXL97 (Sheldrick, 2008)'
_computing_structure_solution 'SHELXS97 (Sheldrick, 2008)'
_diffrn_ambient_temperature 296(2)
_diffrn_detector_area_resol_mean 7.40
_diffrn_measured_fraction_theta_full 0.993
_diffrn_measured_fraction_theta_max 0.987
_diffrn_measurement_device_type 'Bruker Kappa APEXII CCD'
_diffrn_measurement_method \w
_diffrn_radiation_monochromator graphite
_diffrn_radiation_source 'fine-focus sealed tube'
_diffrn_radiation_type MoK\a
_diffrn_radiation_wavelength 0.71073
_diffrn_reflns_av_R_equivalents 0.0279
_diffrn_reflns_av_sigmaI/netI 0.0284
_diffrn_reflns_limit_h_max 9
_diffrn_reflns_limit_h_min -9
_diffrn_reflns_limit_k_max 9
_diffrn_reflns_limit_k_min -9
_diffrn_reflns_limit_l_max 12
_diffrn_reflns_limit_l_min -13
_diffrn_reflns_number 19438
_diffrn_reflns_theta_full 25.00
_diffrn_reflns_theta_max 28.32
_diffrn_reflns_theta_min 3.10
_diffrn_standards_number 0
_exptl_absorpt_coefficient_mu 0.107
_exptl_absorpt_correction_T_max 0.990
_exptl_absorpt_correction_T_min 0.986
_exptl_absorpt_correction_type multi-scan
_exptl_absorpt_process_details '(SADABS; Bruker, 2005)'
_exptl_crystal_colour colourless
_exptl_crystal_density_diffrn 1.384
_exptl_crystal_density_method 'not measured'
_exptl_crystal_description 'cut needle'
_exptl_crystal_F_000 188
_exptl_crystal_size_max 0.28
_exptl_crystal_size_mid 0.12
_exptl_crystal_size_min 0.10
_refine_diff_density_max 0.228
_refine_diff_density_min -0.204
_refine_ls_goodness_of_fit_ref 1.001
_refine_ls_hydrogen_treatment constr
_refine_ls_matrix_type full
_refine_ls_number_parameters 119
_refine_ls_number_reflns 2124
_refine_ls_number_restraints 0
_refine_ls_restrained_S_all 1.001
_refine_ls_R_factor_all 0.0789
_refine_ls_R_factor_gt 0.0443
_refine_ls_shift/su_max 0.000
_refine_ls_shift/su_mean 0.000
_refine_ls_structure_factor_coef Fsqd
_refine_ls_weighting_details 'calc w=1/[\s^2^(Fo^2^)+(0.0721P)^2^+0.1041P] where P=(Fo^2^+2Fc^2^)/3'
_refine_ls_weighting_scheme calc
_refine_ls_wR_factor_gt 0.1220
_refine_ls_wR_factor_ref 0.1478
_reflns_number_gt 1320
_reflns_number_total 2124
_reflns_threshold_expression I>2\s(I)
_cod_data_source_file hb5150.cif
_cod_data_source_block I
_cod_database_code 2223788
_cod_database_fobs_code 2223788

loop_
_symmetry_equiv_pos_site_id
_symmetry_equiv_pos_as_xyz
1 x,y,z
2 -x,-y,-z

loop_
_atom_site_aniso_label
_atom_site_aniso_U_11
_atom_site_aniso_U_22
_atom_site_aniso_U_33
_atom_site_aniso_U_12
_atom_site_aniso_U_13
_atom_site_aniso_U_23
F1 0.0472(7) 0.0812(9) 0.0917(9) -0.0205(6) -0.0071(6) -0.0522(7)
O1 0.0416(7) 0.0611(9) 0.0844(10) -0.0063(6) 0.0031(6) -0.0510(8)
N1 0.0379(7) 0.0397(8) 0.0486(8) -0.0064(6) -0.0014(6) -0.0256(7)
N2 0.0350(7) 0.0458(8) 0.0558(9) -0.0057(6) -0.0034(6) -0.0312(7)
C1 0.0353(8) 0.0386(9) 0.0457(10) -0.0038(7) -0.0042(7) -0.0217(8)
C2 0.0348(8) 0.0458(10) 0.0482(10) -0.0059(7) 0.0000(7) -0.0247(8)
C3 0.0392(9) 0.0480(10) 0.0543(11) -0.0110(8) -0.0071(7) -0.0248(9)
C4 0.0485(11) 0.0681(13) 0.0841(15) -0.0068(9) -0.0018(10) -0.0570(12)
C5 0.0407(10) 0.0940(18) 0.112(2) -0.0058(10) 0.0056(11) -0.0791(16)
C6 0.0332(9) 0.0723(14) 0.0886(15) -0.0071(9) -0.0009(9) -0.0558(12)
C7 0.0357(8) 0.0408(9) 0.0470(10) -0.0046(7) -0.0058(7) -0.0224(8)
C8 0.0423(10) 0.0802(15) 0.1084(18) 0.0019(10) -0.0197(11) -0.0673(14)
C9 0.0356(9) 0.0491(10) 0.0638(12) -0.0082(7) -0.0003(8) -0.0330(9)

loop_
_atom_site_type_symbol
_atom_site_label
_atom_site_fract_x
_atom_site_fract_y
_atom_site_fract_z
_atom_site_U_iso_or_equiv
_atom_site_thermal_displace_type
_atom_site_calc_flag
_atom_site_refinement_flags
_atom_site_occupancy
F F1 -0.17799(17) 0.19897(19) 0.11146(13) 0.0654(5) Uani . . 1.000
O O1 -0.27158(19) 1.0743(2) 0.48303(16) 0.0571(5) Uani . . 1.000
N N1 -0.0361(2) 0.6861(2) 0.32755(15) 0.0397(4) Uani . . 1.000
N N2 -0.0531(2) 0.8255(2) 0.40149(15) 0.0423(5) Uani . . 1.000
C C1 0.1524(2) 0.4305(3) 0.22398(18) 0.0385(5) Uani . . 1.000
C C2 -0.0221(3) 0.3804(3) 0.20534(18) 0.0414(5) Uani . . 1.000
C C3 -0.0068(3) 0.2466(3) 0.12916(19) 0.0443(6) Uani . . 1.000
C C4 0.1727(3) 0.1578(3) 0.0688(3) 0.0600(8) Uani . . 1.000
C C5 0.3447(3) 0.2084(4) 0.0867(3) 0.0734(10) Uani . . 1.000
C C6 0.3367(3) 0.3417(3) 0.1637(2) 0.0582(7) Uani . . 1.000
C C7 0.1417(2) 0.5780(3) 0.30417(18) 0.0395(5) Uani . . 1.000
C C8 0.3324(3) 0.5870(4) 0.3542(3) 0.0689(8) Uani . . 1.000
C C9 -0.2381(3) 0.9408(3) 0.4233(2) 0.0462(6) Uani . . 1.000
H H2 -0.14795 0.43732 0.24433 0.0496 Uiso . . 1.000
H H2A 0.05215 0.83756 0.43242 0.0507 Uiso . . 1.000
H H4 0.17812 0.06689 0.01769 0.0720 Uiso . . 1.000
H H5 0.46934 0.15168 0.04599 0.0882 Uiso . . 1.000
H H6 0.45566 0.37230 0.17538 0.0698 Uiso . . 1.000
H H8A 0.30519 0.60432 0.44755 0.1034 Uiso . . 1.000
H H8B 0.38093 0.70226 0.28885 0.1034 Uiso . . 1.000
H H8C 0.43388 0.46005 0.35838 0.1034 Uiso . . 1.000
H H9 -0.34809 0.91844 0.39133 0.0554 Uiso . . 1.000

loop_
_atom_type_symbol
_atom_type_description
_atom_type_scat_dispersion_real
_atom_type_scat_dispersion_imag
_atom_type_scat_source
C C 0.0033 0.0016 'International Tables Vol C Tables 4.2.6.8 and 6.1.1.4'
H H 0.0000 0.0000 'International Tables Vol C Tables 4.2.6.8 and 6.1.1.4'
N N 0.0061 0.0033 'International Tables Vol C Tables 4.2.6.8 and 6.1.1.4'
O O 0.0106 0.0060 'International Tables Vol C Tables 4.2.6.8 and 6.1.1.4'
F F 0.0171 0.0103 'International Tables Vol C Tables 4.2.6.8 and 6.1.1.4'

loop_
_geom_angle_atom_site_label_1
_geom_angle_atom_site_label_2
_geom_angle_atom_site_label_3
_geom_angle_site_symmetry_1
_geom_angle_site_symmetry_2
_geom_angle_site_symmetry_3
_geom_angle
_geom_angle_publ_flag
N2 N1 C7 . . . 117.88(15) no
N1 N2 C9 . . . 117.74(15) no
C9 N2 H2A . . . 121.00 no
N1 N2 H2A . . . 121.00 no
C6 C1 C7 . . . 120.83(15) no
C2 C1 C7 . . . 120.92(16) no
C2 C1 C6 . . . 118.24(18) no
C1 C2 C3 . . . 119.28(19) no
C2 C3 C4 . . . 123.5(2) no
F1 C3 C2 . . . 118.80(18) no
F1 C3 C4 . . . 117.74(18) no
C3 C4 C5 . . . 117.2(2) no
C4 C5 C6 . . . 121.4(2) no
C1 C6 C5 . . . 120.5(2) no
N1 C7 C1 . . . 115.92(14) no
N1 C7 C8 . . . 124.86(19) no
C1 C7 C8 . . . 119.20(17) no
O1 C9 N2 . . . 123.78(19) no
C1 C2 H2 . . . 120.00 no
C3 C2 H2 . . . 120.00 no
C3 C4 H4 . . . 121.00 no
C5 C4 H4 . . . 121.00 no
C4 C5 H5 . . . 119.00 no
C6 C5 H5 . . . 119.00 no
C1 C6 H6 . . . 120.00 no
C5 C6 H6 . . . 120.00 no
C7 C8 H8A . . . 109.00 no
C7 C8 H8B . . . 109.00 no
C7 C8 H8C . . . 109.00 no
H8A C8 H8B . . . 110.00 no
H8A C8 H8C . . . 109.00 no
H8B C8 H8C . . . 109.00 no
O1 C9 H9 . . . 118.00 no
N2 C9 H9 . . . 118.00 no

loop_
_geom_bond_atom_site_label_1
_geom_bond_atom_site_label_2
_geom_bond_site_symmetry_1
_geom_bond_site_symmetry_2
_geom_bond_distance
_geom_bond_publ_flag
F1 C3 . . 1.355(2) no
O1 C9 . . 1.223(3) no
N1 N2 . . 1.380(2) no
N1 C7 . . 1.278(2) no
N2 C9 . . 1.332(3) no
N2 H2A . . 0.8600 no
C1 C2 . . 1.389(3) no
C1 C7 . . 1.485(3) no
C1 C6 . . 1.388(3) no
C2 C3 . . 1.365(3) no
C3 C4 . . 1.364(3) no
C4 C5 . . 1.372(3) no
C5 C6 . . 1.379(3) no
C7 C8 . . 1.490(3) no
C2 H2 . . 0.9300 no
C4 H4 . . 0.9300 no
C5 H5 . . 0.9300 no
C6 H6 . . 0.9300 no
C8 H8A . . 0.9600 no
C8 H8B . . 0.9600 no
C8 H8C . . 0.9600 no
C9 H9 . . 0.9300 no

loop_
_geom_hbond_atom_site_label_D
_geom_hbond_atom_site_label_H
_geom_hbond_atom_site_label_A
_geom_hbond_site_symmetry_A
_geom_hbond_distance_DH
_geom_hbond_distance_HA
_geom_hbond_distance_DA
_geom_hbond_angle_DHA
_geom_hbond_publ_flag
N2 H2A O1 2_576 0.86 2.14 2.989(2) 168 yes
C8 H8A O1 2_576 0.96 2.52 3.204(3) 129 yes

loop_
_geom_torsion_atom_site_label_1
_geom_torsion_atom_site_label_2
_geom_torsion_atom_site_label_3
_geom_torsion_atom_site_label_4
_geom_torsion_site_symmetry_1
_geom_torsion_site_symmetry_2
_geom_torsion_site_symmetry_3
_geom_torsion_site_symmetry_4
_geom_torsion
_geom_torsion_publ_flag
C7 N1 N2 C9 . . . . 178.74(16) no
N2 N1 C7 C1 . . . . -179.88(14) no
N2 N1 C7 C8 . . . . 1.7(3) no
N1 N2 C9 O1 . . . . -177.46(17) no
C6 C1 C2 C3 . . . . 0.1(3) no
C7 C1 C2 C3 . . . . 179.02(17) no
C2 C1 C6 C5 . . . . 0.4(3) no
C7 C1 C6 C5 . . . . -178.6(2) no
C2 C1 C7 N1 . . . . -14.1(3) no
C2 C1 C7 C8 . . . . 164.42(19) no
C6 C1 C7 N1 . . . . 164.85(17) no
C6 C1 C7 C8 . . . . -16.6(3) no
C1 C2 C3 F1 . . . . -179.92(16) no
C1 C2 C3 C4 . . . . -0.2(3) no
F1 C3 C4 C5 . . . . 179.6(2) no
C2 C3 C4 C5 . . . . -0.2(4) no
C3 C4 C5 C6 . . . . 0.7(4) no
C4 C5 C6 C1 . . . . -0.8(4) no

loop_
_cod_related_entry_id
_cod_related_entry_database
_cod_related_entry_code
1 ChemSpider 24743594
